data_2236912
loop_
_publ_author_name
'Rauf, M. Khawar'
'Ebihara, Masahiro'
'Badshah, Amin'

_publ_section_title
;
 1-(2-Chlorobenzoyl)-3-(2,3-dimethylphenyl)thiourea
;
_journal_coeditor_code HG5274
_journal_issue 12
_journal_name_full 'Acta Crystallographica Section E'
_journal_page_first o3483
_journal_paper_doi 10.1107/S1600536812048209
_journal_volume 68
_journal_year 2012
_chemical_formula_iupac 'C16 H15 Cl N2 O S'
_chemical_formula_moiety 'C16 H15 Cl N2 O S'
_chemical_formula_sum 'C16 H15 Cl N2 O S'
_chemical_formula_weight 318.81
_chemical_name_common 1-(2-Chlorobenzoyl)-3-(2,3-dimethylphenyl)thiourea
_chemical_name_systematic
;
1-(2-Chlorobenzoyl)-3-(2,3-dimethylphenyl)thiourea
;
_space_group_IT_number 2
_symmetry_cell_setting triclinic
_symmetry_space_group_name_Hall '-P 1'
_symmetry_space_group_name_H-M 'P -1'
_atom_sites_solution_hydrogens geom
_atom_sites_solution_primary direct
_atom_sites_solution_secondary difmap
_audit_creation_method SHELXL-97
_cell_angle_alpha 65.674(13)
_cell_angle_beta 69.975(16)
_cell_angle_gamma 73.639(17)
_cell_formula_units_Z 2
_cell_length_a 7.489(3)
_cell_length_b 9.338(4)
_cell_length_c 13.274(5)
_cell_measurement_reflns_used 2732
_cell_measurement_temperature 123.1500
_cell_measurement_theta_max 27.4835
_cell_measurement_theta_min 2.9999
_cell_volume 783.9(6)
_computing_cell_refinement 'CrystalClear (Molecular Structure Corporation & Rigaku, 2001)'
_computing_data_collection 'CrystalClear (Molecular Structure Corporation & Rigaku, 2001)'
_computing_data_reduction 'CrystalClear (Molecular Structure Corporation & Rigaku, 2001)'
_computing_molecular_graphics 'ORTEPII (Johnson, 1976)'
_computing_publication_material '<i>Yadokari-XG</i> (Wakita, 2001; Kabuto <i>et al.</i>, 2009)'
_computing_structure_refinement 'SHELXL97 (Sheldrick, 2008)'
_computing_structure_solution 'SIR97 (Altomare <i>et al.</i>, 1999)'
_diffrn_ambient_temperature 123(2)
_diffrn_detector_area_resol_mean 14.62
_diffrn_measured_fraction_theta_full 0.973
_diffrn_measured_fraction_theta_max 0.973
_diffrn_measurement_device_type 'Rigaku/MSC Mercury CCD'
_diffrn_measurement_method \w
_diffrn_radiation_monochromator 'Graphite Monochromator'
_diffrn_radiation_source 'Rotating Anode'
_diffrn_radiation_type MoK\a
_diffrn_radiation_wavelength 0.71070
_diffrn_reflns_av_R_equivalents 0.0622
_diffrn_reflns_av_sigmaI/netI 0.0350
_diffrn_reflns_limit_h_max 9
_diffrn_reflns_limit_h_min -6
_diffrn_reflns_limit_k_max 12
_diffrn_reflns_limit_k_min -9
_diffrn_reflns_limit_l_max 17
_diffrn_reflns_limit_l_min -10
_diffrn_reflns_number 6180
_diffrn_reflns_theta_full 27.48
_diffrn_reflns_theta_max 27.48
_diffrn_reflns_theta_min 3.48
_exptl_absorpt_coefficient_mu 0.376
_exptl_absorpt_correction_type none
_exptl_crystal_colour Colorless
_exptl_crystal_density_diffrn 1.351
_exptl_crystal_density_method 'not measured'
_exptl_crystal_description Prism
_exptl_crystal_F_000 332
_exptl_crystal_size_max 0.50
_exptl_crystal_size_mid 0.35
_exptl_crystal_size_min 0.28
_refine_diff_density_max 0.315
_refine_diff_density_min -0.306
_refine_ls_extinction_method none
_refine_ls_goodness_of_fit_ref 1.081
_refine_ls_hydrogen_treatment constr
_refine_ls_matrix_type full
_refine_ls_number_parameters 192
_refine_ls_number_reflns 3506
_refine_ls_number_restraints 0
_refine_ls_restrained_S_all 1.081
_refine_ls_R_factor_all 0.0380
_refine_ls_R_factor_gt 0.0361
_refine_ls_shift/su_max 0.000
_refine_ls_shift/su_mean 0.000
_refine_ls_structure_factor_coef Fsqd
_refine_ls_weighting_details 'calc w=1/[\s^2^(Fo^2^)+(0.0371P)^2^+0.4197P] where P=(Fo^2^+2Fc^2^)/3'
_refine_ls_weighting_scheme calc
_refine_ls_wR_factor_gt 0.0890
_refine_ls_wR_factor_ref 0.0903
_reflns_number_gt 3373
_reflns_number_total 3506
_reflns_threshold_expression I>2sigma(I)
_cod_data_source_file hg5274.cif
_cod_data_source_block I
_cod_original_cell_volume 783.9(5)
_cod_database_code 2236912
_cod_database_fobs_code 2236912

loop_
_symmetry_equiv_pos_as_xyz
'x, y, z'
'-x, -y, -z'

loop_
_atom_site_type_symbol
_atom_site_label
_atom_site_fract_x
_atom_site_fract_y
_atom_site_fract_z
_atom_site_U_iso_or_equiv
_atom_site_adp_type
_atom_site_calc_flag
_atom_site_refinement_flags
_atom_site_occupancy
_atom_site_symmetry_multiplicity
C C1 0.38592(19) 0.07516(15) 0.27734(11) 0.0162(3) Uani d . 1 1
O O1 0.44634(15) 0.17028(13) 0.18262(9) 0.0245(2) Uani d . 1 1
N N1 0.20232(16) 0.09731(13) 0.34511(9) 0.0170(2) Uani d . 1 1
H H1 0.1791 0.0275 0.4152 0.020 Uiso calc R 1 1
C C2 0.04854(19) 0.21635(15) 0.31664(11) 0.0151(2) Uani d . 1 1
S S1 -0.15915(5) 0.22091(4) 0.41821(3) 0.01758(10) Uani d . 1 1
N N2 0.07877(16) 0.31921(13) 0.20967(9) 0.0172(2) Uani d . 1 1
H H2 0.1972 0.3159 0.1655 0.021 Uiso calc R 1 1
C C3 0.51000(18) -0.07725(15) 0.32976(11) 0.0157(3) Uani d . 1 1
C C4 0.48935(19) -0.22203(16) 0.33182(11) 0.0175(3) Uani d . 1 1
C C5 0.6119(2) -0.36192(17) 0.37358(12) 0.0234(3) Uani d . 1 1
H H5 0.5988 -0.4597 0.3728 0.028 Uiso calc R 1 1
C C6 0.7535(2) -0.35614(18) 0.41627(13) 0.0269(3) Uani d . 1 1
H H6 0.8371 -0.4512 0.4460 0.032 Uiso calc R 1 1
C C7 0.7751(2) -0.21271(19) 0.41617(13) 0.0258(3) Uani d . 1 1
H H7 0.8721 -0.2102 0.4462 0.031 Uiso calc R 1 1
C C8 0.6538(2) -0.07287(17) 0.37186(12) 0.0211(3) Uani d . 1 1
H H8 0.6695 0.0255 0.3704 0.025 Uiso calc R 1 1
Cl Cl1 0.30905(5) -0.22869(5) 0.28008(3) 0.02652(11) Uani d . 1 1
C C9 -0.07073(18) 0.43554(16) 0.16191(10) 0.0155(3) Uani d . 1 1
C C10 -0.06255(19) 0.59756(16) 0.12305(11) 0.0166(3) Uani d . 1 1
C C11 -0.2070(2) 0.70696(16) 0.07143(11) 0.0188(3) Uani d . 1 1
C C12 -0.3533(2) 0.65092(18) 0.06365(11) 0.0206(3) Uani d . 1 1
H H12 -0.4519 0.7251 0.0304 0.025 Uiso calc R 1 1
C C13 -0.3589(2) 0.48910(18) 0.10335(11) 0.0213(3) Uani d . 1 1
H H13 -0.4604 0.4533 0.0973 0.026 Uiso calc R 1 1
C C14 -0.2158(2) 0.38012(17) 0.15185(11) 0.0191(3) Uani d . 1 1
H H14 -0.2166 0.2690 0.1779 0.023 Uiso calc R 1 1
C C15 0.0930(2) 0.65647(18) 0.13585(13) 0.0236(3) Uani d . 1 1
H H15C 0.1687 0.5671 0.1833 0.035 Uiso calc R 1 1
H H15A 0.0342 0.7369 0.1724 0.035 Uiso calc R 1 1
H H15B 0.1773 0.7038 0.0602 0.035 Uiso calc R 1 1
C C16 -0.2044(2) 0.88359(18) 0.02548(14) 0.0299(3) Uani d . 1 1
H H16C -0.3084 0.9405 -0.0127 0.045 Uiso calc R 1 1
H H16A -0.0802 0.9059 -0.0295 0.045 Uiso calc R 1 1
H H16B -0.2229 0.9192 0.0888 0.045 Uiso calc R 1 1

loop_
_atom_site_aniso_label
_atom_site_aniso_U_11
_atom_site_aniso_U_22
_atom_site_aniso_U_33
_atom_site_aniso_U_12
_atom_site_aniso_U_13
_atom_site_aniso_U_23
C1 0.0165(6) 0.0149(6) 0.0178(6) -0.0008(5) -0.0061(5) -0.0059(5)
O1 0.0191(5) 0.0235(5) 0.0202(5) -0.0012(4) -0.0032(4) -0.0004(4)
N1 0.0172(5) 0.0141(5) 0.0143(5) 0.0016(4) -0.0037(4) -0.0030(4)
C2 0.0173(6) 0.0126(5) 0.0161(6) -0.0001(5) -0.0061(5) -0.0059(5)
S1 0.01736(17) 0.01515(16) 0.01454(16) 0.00274(11) -0.00288(12) -0.00425(12)
N2 0.0138(5) 0.0177(5) 0.0152(5) 0.0010(4) -0.0040(4) -0.0031(4)
C3 0.0140(6) 0.0156(6) 0.0149(6) 0.0003(5) -0.0025(5) -0.0055(5)
C4 0.0149(6) 0.0193(6) 0.0183(6) -0.0020(5) -0.0018(5) -0.0092(5)
C5 0.0230(7) 0.0174(6) 0.0253(7) 0.0014(5) -0.0021(6) -0.0095(5)
C6 0.0234(7) 0.0227(7) 0.0270(7) 0.0076(6) -0.0087(6) -0.0070(6)
C7 0.0185(7) 0.0310(8) 0.0285(7) 0.0027(6) -0.0112(6) -0.0111(6)
C8 0.0191(6) 0.0216(7) 0.0245(7) -0.0018(5) -0.0078(5) -0.0094(5)
Cl1 0.02276(19) 0.0319(2) 0.0347(2) -0.00257(14) -0.00959(15) -0.02058(16)
C9 0.0147(6) 0.0169(6) 0.0111(5) 0.0013(5) -0.0037(4) -0.0037(5)
C10 0.0157(6) 0.0184(6) 0.0138(5) -0.0011(5) -0.0029(5) -0.0057(5)
C11 0.0184(6) 0.0181(6) 0.0153(6) 0.0013(5) -0.0038(5) -0.0046(5)
C12 0.0162(6) 0.0260(7) 0.0146(6) 0.0025(5) -0.0055(5) -0.0048(5)
C13 0.0167(6) 0.0297(7) 0.0170(6) -0.0045(5) -0.0050(5) -0.0069(5)
C14 0.0206(6) 0.0184(6) 0.0160(6) -0.0037(5) -0.0041(5) -0.0040(5)
C15 0.0229(7) 0.0225(7) 0.0283(7) -0.0031(5) -0.0097(6) -0.0096(6)
C16 0.0303(8) 0.0173(7) 0.0344(8) 0.0012(6) -0.0100(7) -0.0037(6)

loop_
_atom_type_symbol
_atom_type_description
_atom_type_scat_dispersion_real
_atom_type_scat_dispersion_imag
_atom_type_scat_source
C C 0.0033 0.0016 'International Tables Vol C Tables 4.2.6.8 and 6.1.1.4'
H H 0.0000 0.0000 'International Tables Vol C Tables 4.2.6.8 and 6.1.1.4'
N N 0.0061 0.0033 'International Tables Vol C Tables 4.2.6.8 and 6.1.1.4'
O O 0.0106 0.0060 'International Tables Vol C Tables 4.2.6.8 and 6.1.1.4'
S S 0.1246 0.1234 'International Tables Vol C Tables 4.2.6.8 and 6.1.1.4'
Cl Cl 0.1484 0.1585 'International Tables Vol C Tables 4.2.6.8 and 6.1.1.4'

loop_
_geom_angle_atom_site_label_1
_geom_angle_atom_site_label_2
_geom_angle_atom_site_label_3
_geom_angle
O1 C1 N1 123.81(12)
O1 C1 C3 121.86(12)
N1 C1 C3 114.33(11)
C1 N1 C2 128.06(11)
C1 N1 H1 116.0
C2 N1 H1 116.0
N2 C2 N1 116.79(11)
N2 C2 S1 124.85(10)
N1 C2 S1 118.37(10)
C2 N2 C9 123.85(11)
C2 N2 H2 118.1
C9 N2 H2 118.1
C8 C3 C4 119.39(12)
C8 C3 C1 119.55(12)
C4 C3 C1 120.99(12)
C5 C4 C3 121.20(13)
C5 C4 Cl1 119.12(11)
C3 C4 Cl1 119.67(11)
C6 C5 C4 118.81(14)
C6 C5 H5 120.6
C4 C5 H5 120.6
C5 C6 C7 120.82(14)
C5 C6 H6 119.6
C7 C6 H6 119.6
C6 C7 C8 119.76(14)
C6 C7 H7 120.1
C8 C7 H7 120.1
C3 C8 C7 119.99(14)
C3 C8 H8 120.0
C7 C8 H8 120.0
C14 C9 C10 122.26(13)
C14 C9 N2 117.73(12)
C10 C9 N2 119.95(12)
C9 C10 C11 117.91(13)
C9 C10 C15 121.91(13)
C11 C10 C15 120.18(13)
C12 C11 C10 119.49(13)
C12 C11 C16 119.89(13)
C10 C11 C16 120.61(13)
C13 C12 C11 121.55(13)
C13 C12 H12 119.2
C11 C12 H12 119.2
C14 C13 C12 119.64(13)
C14 C13 H13 120.2
C12 C13 H13 120.2
C13 C14 C9 119.12(13)
C13 C14 H14 120.4
C9 C14 H14 120.4
C10 C15 H15C 109.5
C10 C15 H15A 109.5
H15C C15 H15A 109.5
C10 C15 H15B 109.5
H15C C15 H15B 109.5
H15A C15 H15B 109.5
C11 C16 H16C 109.5
C11 C16 H16A 109.5
H16C C16 H16A 109.5
C11 C16 H16B 109.5
H16C C16 H16B 109.5
H16A C16 H16B 109.5

loop_
_geom_bond_atom_site_label_1
_geom_bond_atom_site_label_2
_geom_bond_distance
C1 O1 1.2211(17)
C1 N1 1.3743(17)
C1 C3 1.5017(18)
N1 C2 1.3912(17)
N1 H1 0.8800
C2 N2 1.3299(17)
C2 S1 1.6770(14)
N2 C9 1.4385(17)
N2 H2 0.8800
C3 C8 1.389(2)
C3 C4 1.3917(19)
C4 C5 1.390(2)
C4 Cl1 1.7367(15)
C5 C6 1.385(2)
C5 H5 0.9500
C6 C7 1.393(2)
C6 H6 0.9500
C7 C8 1.393(2)
C7 H7 0.9500
C8 H8 0.9500
C9 C14 1.392(2)
C9 C10 1.395(2)
C10 C11 1.4115(19)
C10 C15 1.504(2)
C11 C12 1.389(2)
C11 C16 1.508(2)
C12 C13 1.388(2)
C12 H12 0.9500
C13 C14 1.385(2)
C13 H13 0.9500
C14 H14 0.9500
C15 H15C 0.9800
C15 H15A 0.9800
C15 H15B 0.9800
C16 H16C 0.9800
C16 H16A 0.9800
C16 H16B 0.9800

loop_
_geom_hbond_atom_site_label_D
_geom_hbond_atom_site_label_H
_geom_hbond_atom_site_label_A
_geom_hbond_site_symmetry_A
_geom_hbond_distance_DH
_geom_hbond_distance_HA
_geom_hbond_distance_DA
_geom_hbond_angle_DHA
N1 H1 S1 2_556 0.88 2.46 3.3104(15) 163.6
N2 H2 O1 . 0.88 2.00 2.6866(17) 134.3

loop_
_geom_torsion_atom_site_label_1
_geom_torsion_atom_site_label_2
_geom_torsion_atom_site_label_3
_geom_torsion_atom_site_label_4
_geom_torsion
O1 C1 N1 C2 7.9(2)
C3 C1 N1 C2 -172.60(12)
C1 N1 C2 N2 2.5(2)
C1 N1 C2 S1 -177.20(11)
N1 C2 N2 C9 171.32(12)
S1 C2 N2 C9 -8.96(19)
O1 C1 C3 C8 74.09(18)
N1 C1 C3 C8 -105.46(15)
O1 C1 C3 C4 -102.77(16)
N1 C1 C3 C4 77.68(16)
C8 C3 C4 C5 -1.0(2)
C1 C3 C4 C5 175.84(12)
C8 C3 C4 Cl1 179.64(10)
C1 C3 C4 Cl1 -3.49(17)
C3 C4 C5 C6 1.6(2)
Cl1 C4 C5 C6 -179.05(11)
C4 C5 C6 C7 -0.9(2)
C5 C6 C7 C8 -0.5(2)
C4 C3 C8 C7 -0.3(2)
C1 C3 C8 C7 -177.24(12)
C6 C7 C8 C3 1.1(2)
C2 N2 C9 C14 -64.20(17)
C2 N2 C9 C10 118.53(15)
C14 C9 C10 C11 -0.39(19)
N2 C9 C10 C11 176.76(11)
C14 C9 C10 C15 179.07(12)
N2 C9 C10 C15 -3.78(19)
C9 C10 C11 C12 1.59(19)
C15 C10 C11 C12 -177.88(12)
C9 C10 C11 C16 -178.78(12)
C15 C10 C11 C16 1.75(19)
C10 C11 C12 C13 -1.4(2)
C16 C11 C12 C13 178.98(13)
C11 C12 C13 C14 -0.1(2)
C12 C13 C14 C9 1.29(19)
C10 C9 C14 C13 -1.1(2)
N2 C9 C14 C13 -178.27(11)

loop_
_cod_related_entry_id
_cod_related_entry_database
_cod_related_entry_code
1 ChemSpider 827678
